data_1541113
loop_
_publ_author_name
'Pei, S.'
'Jorgensen, J.D.'
'Hinks, D.G.'
'Dabrowski, B.'
'Jacobson, A.J.'
'Newsam, J.M.'
'Richards, D.R.'
'Mitchell, A.W.'
'Vaknin, D.'
'Sinha, S.K.'

_publ_section_title
;
 Structural phase diagram of the Ba1-x Kx Bi O3 system
;
_journal_name_full 'Physical Review, Serie 3. B - Condensed Matter (18,1978-)'
_journal_page_first 4126
_journal_page_last 4141
_journal_volume 41
_journal_year 1990
_chemical_formula_sum 'Ba0.9 Bi K0.1 O3'
_chemical_name_systematic 'Ba.9 K.1 Bi O3'
_space_group_IT_number 12
_symmetry_space_group_name_Hall '-I 2y'
_symmetry_space_group_name_H-M 'I 1 2/m 1'
_cell_angle_alpha 90
_cell_angle_beta 90.077
_cell_angle_gamma 90
_cell_formula_units_Z 4
_cell_length_a 6.1551
_cell_length_b 6.1088
_cell_length_c 8.6256
_cell_volume 324.325
_citation_journal_id_ASTM PRBMDO
_cod_data_source_file Pei_PRBMDO_1990_1887.cif
_cod_data_source_block Ba0.9Bi1K0.1O3
_cod_original_cell_volume 324.3246
_cod_original_sg_symbol_Hall '-C 2y (x,y,-x+z)'
_cod_original_formula_sum 'Ba0.9 Bi1 K0.1 O3'
_cod_database_code 1541113

loop_
_symmetry_equiv_pos_as_xyz
x,y,z
-x,y,-z
-x,-y,-z
x,-y,z
x+1/2,y+1/2,z+1/2
-x+1/2,y+1/2,-z+1/2
-x+1/2,-y+1/2,-z+1/2
x+1/2,-y+1/2,z+1/2

loop_
_atom_site_label
_atom_site_type_symbol
_atom_site_fract_x
_atom_site_fract_y
_atom_site_fract_z
_atom_site_occupancy
_atom_site_U_iso_or_equiv
O2 O-2 0.253 0.253 -0.0315 1 0.0
O1 O-2 0.0587 0 0.253 1 0.0
K1 K+1 0.5062 0 0.25 0.07 0.0
Ba1 Ba+2 0.5062 0 0.25 0.93 0.0
Bi2 Bi+5 0 0 0.5 1 0.0
Bi1 Bi+3 0 0 0 1 0.0
